data_7225947
loop_
_publ_author_name
'Chapman, Michael R.'
'Kwan, Maria H. T.'
'King, Georgina E.'
'Kyffin, Benjamin A.'
'Blacker, A. John'
'Willans, Charlotte E.'
'Nguyen, Bao N.'

_publ_section_title
;
 Rapid, metal-free and aqueous synthesis of imidazo[1,2-a]pyridine under
 ambient conditions
;
_journal_issue 17
_journal_name_full 'Green Chem.'
_journal_page_first 4623
_journal_paper_doi 10.1039/C6GC01601D
_journal_volume 18
_journal_year 2016
_chemical_formula_moiety 'C8 H8 I N2, Br'
_chemical_formula_sum 'C8 H8 Br I N2'
_chemical_formula_weight 338.97
_chemical_name_systematic
;
 ? 
;
_space_group_crystal_system monoclinic
_space_group_IT_number 14
_space_group_name_Hall '-P 2ybc'
_space_group_name_H-M_alt 'P 1 21/c 1'
_symmetry_space_group_name_Hall '-P 2ybc'
_symmetry_space_group_name_H-M 'P 1 21/c 1'
_atom_sites_solution_hydrogens geom
_atom_sites_solution_primary direct
_atom_sites_solution_secondary difmap
_audit_creation_date 2016-01-26
_audit_creation_method
;
Olex2 1.2
(compiled 2015.09.30 svn.r3233 for OlexSys, GUI svn.r5103)
;
_cell_angle_alpha 90.00
_cell_angle_beta 103.295(8)
_cell_angle_gamma 90.00
_cell_formula_units_Z 4
_cell_length_a 6.0553(4)
_cell_length_b 14.8323(10)
_cell_length_c 12.4390(10)
_cell_measurement_reflns_used 2422
_cell_measurement_temperature 293(2)
_cell_measurement_theta_max 28.5210
_cell_measurement_theta_min 3.4470
_cell_volume 1087.25(14)
_computing_cell_refinement
;
CrysAlisPro, Agilent Technologies,
Version 1.171.36.32 (release 02-08-2013 CrysAlis171 .NET)
(compiled Aug  2 2013,16:46:58)
;
_computing_data_collection
;
CrysAlisPro, Agilent Technologies,
Version 1.171.36.32 (release 02-08-2013 CrysAlis171 .NET)
(compiled Aug  2 2013,16:46:58)
;
_computing_data_reduction
;
CrysAlisPro, Agilent Technologies,
Version 1.171.36.32 (release 02-08-2013 CrysAlis171 .NET)
(compiled Aug  2 2013,16:46:58)
;
_computing_molecular_graphics 'Olex2 (Dolomanov et al., 2009)'
_computing_publication_material 'Olex2 (Dolomanov et al., 2009)'
_computing_structure_refinement 'ShelXL (Sheldrick, 2015)'
_computing_structure_solution 'ShelXT (Sheldrick, 2015)'
_diffrn_ambient_temperature 293(2)
_diffrn_detector 'CCD plate'
_diffrn_detector_area_resol_mean 5.3095
_diffrn_detector_type Atlas
_diffrn_measured_fraction_theta_full 0.999
_diffrn_measured_fraction_theta_max 0.863
_diffrn_measurement_details
;
  1 omega    9.00   69.00   1.0000    1.0000
omega____ theta____ kappa____ phi______ frames
    -       12.9509   37.0000  -60.0000 60

  2 omega   -5.00   35.00   1.0000    1.0000
omega____ theta____ kappa____ phi______ frames
    -       12.9509  -57.0000  -90.0000 40

  3 omega  -40.00    1.00   1.0000    1.0000
omega____ theta____ kappa____ phi______ frames
    -      -13.7322  -57.0000  150.0000 41

  4 omega  -32.00   39.00   1.0000    1.0000
omega____ theta____ kappa____ phi______ frames
    -      -13.7322   37.0000  150.0000 71
;
_diffrn_measurement_device 'four-circle diffractometer'
_diffrn_measurement_device_type 'SuperNova, Dual, Cu at zero, Atlas'
_diffrn_measurement_method '\w scans'
_diffrn_orient_matrix_UB_11 0.0315509000
_diffrn_orient_matrix_UB_12 0.0271133000
_diffrn_orient_matrix_UB_13 0.0480656000
_diffrn_orient_matrix_UB_21 0.0045048000
_diffrn_orient_matrix_UB_22 0.0383670000
_diffrn_orient_matrix_UB_23 -0.0334220000
_diffrn_orient_matrix_UB_31 -0.1160498000
_diffrn_orient_matrix_UB_32 0.0088473000
_diffrn_orient_matrix_UB_33 -0.0021642000
_diffrn_radiation_monochromator mirror
_diffrn_radiation_probe x-ray
_diffrn_radiation_type MoK\a
_diffrn_radiation_wavelength 0.71073
_diffrn_reflns_av_R_equivalents 0.0453
_diffrn_reflns_av_unetI/netI 0.0691
_diffrn_reflns_limit_h_max 8
_diffrn_reflns_limit_h_min -8
_diffrn_reflns_limit_k_max 21
_diffrn_reflns_limit_k_min -13
_diffrn_reflns_limit_l_max 17
_diffrn_reflns_limit_l_min -17
_diffrn_reflns_number 6777
_diffrn_reflns_theta_full 26.00
_diffrn_reflns_theta_max 31.25
_diffrn_reflns_theta_min 3.22
_diffrn_source 'SuperNova (Mo) X-ray Source'
_exptl_absorpt_coefficient_mu 6.573
_exptl_absorpt_correction_T_max 1.00000
_exptl_absorpt_correction_T_min 0.77506
_exptl_absorpt_correction_type multi-scan
_exptl_absorpt_process_details
;
CrysAlisPro, Agilent Technologies,
Version 1.171.36.32 (release 02-08-2013 CrysAlis171 .NET)
(compiled Aug  2 2013,16:46:58)
Empirical absorption correction using spherical harmonics,
 implemented in SCALE3 ABSPACK scaling algorithm.
;
_exptl_crystal_colour 'light orange'
_exptl_crystal_colour_modifier light
_exptl_crystal_colour_primary orange
_exptl_crystal_density_diffrn 2.071
_exptl_crystal_density_method 'not measured'
_exptl_crystal_description block
_exptl_crystal_F_000 632
_exptl_crystal_size_max 0.2118
_exptl_crystal_size_mid 0.1382
_exptl_crystal_size_min 0.0712
_refine_diff_density_max 1.256
_refine_diff_density_min -0.740
_refine_diff_density_rms 0.197
_refine_ls_extinction_method none
_refine_ls_goodness_of_fit_ref 1.030
_refine_ls_hydrogen_treatment constr
_refine_ls_matrix_type full
_refine_ls_number_parameters 109
_refine_ls_number_reflns 3055
_refine_ls_number_restraints 0
_refine_ls_restrained_S_all 1.030
_refine_ls_R_factor_all 0.0602
_refine_ls_R_factor_gt 0.0401
_refine_ls_shift/su_max 0.000
_refine_ls_shift/su_mean 0.000
_refine_ls_structure_factor_coef Fsqd
_refine_ls_weighting_details 'calc w=1/[\s^2^(Fo^2^)+(0.0199P)^2^+0.0000P] where P=(Fo^2^+2Fc^2^)/3'
_refine_ls_weighting_scheme calc
_refine_ls_wR_factor_gt 0.0692
_refine_ls_wR_factor_ref 0.0781
_reflns_number_gt 2337
_reflns_number_total 3055
_reflns_threshold_expression >2sigma(I)
_cod_data_source_file c6gc01601d4.cif
_cod_data_source_block mrc214
_cod_depositor_comments 'Adding full bibliography for 7225942--7225950.cif.'
_cod_original_cell_volume 1087.24(14)
_cod_database_code 7225947
_chemical_oxdiff_formula 'C32 H32 Br4 I4 N8'
_reflns_odcompleteness_completeness 99.86
_reflns_odcompleteness_iscentric 1
_reflns_odcompleteness_theta 28.22
_olex2_refinement_description
;
1. Fixed Uiso
 At 1.2 times of:
  All C(H) groups, All C(H,H) groups, All N(H,H) groups
2.a Secondary CH2 refined with riding coordinates:
 C6(H6A,H6B)
2.b Aromatic/amide H refined with riding coordinates:
 C5(H5), C2(H2), C3(H3)
2.c X=CH2 refined with riding coordinates:
 N2(H2A,H2B)
2.d :
 C8(H8)
;
_olex2_date_sample_data_collection 2016-01-10
_olex2_submission_special_instructions 'No special instructions were received'

loop_
_space_group_symop_id
_space_group_symop_operation_xyz
1 'x, y, z'
2 '-x, y+1/2, -z+1/2'
3 '-x, -y, -z'
4 'x, -y-1/2, z-1/2'

loop_
_atom_site_label
_atom_site_type_symbol
_atom_site_fract_x
_atom_site_fract_y
_atom_site_fract_z
_atom_site_U_iso_or_equiv
_atom_site_adp_type
_atom_site_occupancy
_atom_site_calc_flag
_atom_site_refinement_flags_posn
I1 I 0.07973(4) 0.792582(19) 0.23360(3) 0.02040(10) Uani 1 d .
Br1 Br -0.27054(7) 0.93831(3) 0.30447(4) 0.02111(12) Uani 1 d .
N1 N 0.6352(6) 0.6148(2) 0.2194(3) 0.0176(8) Uani 1 d .
N2 N 0.7946(6) 0.5564(3) 0.0803(3) 0.0241(9) Uani 1 d .
H2A H 0.8930 0.5274 0.1289 0.029 Uiso 1 calc R
H2B H 0.7961 0.5522 0.0115 0.029 Uiso 1 calc R
C5 C 0.4755(7) 0.6677(3) 0.2524(4) 0.0205(10) Uani 1 d .
H5 H 0.4772 0.6723 0.3271 0.025 Uiso 1 calc R
C4 C 0.3171(7) 0.7129(3) 0.1782(4) 0.0199(10) Uani 1 d .
C1 C 0.6406(7) 0.6073(3) 0.1113(4) 0.0203(10) Uani 1 d .
C2 C 0.4738(7) 0.6538(3) 0.0324(4) 0.0235(10) Uani 1 d .
H2 H 0.4719 0.6491 -0.0423 0.028 Uiso 1 calc R
C6 C 0.7979(7) 0.5595(3) 0.3018(4) 0.0210(10) Uani 1 d .
H6A H 0.7847 0.4969 0.2784 0.025 Uiso 1 calc R
H6B H 0.9512 0.5791 0.3029 0.025 Uiso 1 calc R
C3 C 0.3158(8) 0.7053(3) 0.0660(4) 0.0254(11) Uani 1 d .
H3 H 0.2063 0.7357 0.0139 0.030 Uiso 1 calc R
C7 C 0.7614(7) 0.5654(3) 0.4135(4) 0.0254(11) Uani 1 d .
C8 C 0.7286(8) 0.5674(3) 0.5027(5) 0.0302(12) Uani 1 d .
H8 H 0.7026 0.5689 0.5735 0.036 Uiso 1 calc R

loop_
_atom_site_aniso_label
_atom_site_aniso_U_11
_atom_site_aniso_U_22
_atom_site_aniso_U_33
_atom_site_aniso_U_23
_atom_site_aniso_U_13
_atom_site_aniso_U_12
I1 0.02211(15) 0.01974(16) 0.01967(18) -0.00085(13) 0.00550(12) 0.00229(11)
Br1 0.0215(2) 0.0266(3) 0.0164(3) -0.0009(2) 0.00686(18) 0.00139(18)
N1 0.0190(16) 0.0215(19) 0.011(2) -0.0009(16) 0.0019(15) -0.0005(15)
N2 0.0273(19) 0.033(2) 0.012(2) -0.0012(18) 0.0049(17) 0.0082(17)
C5 0.023(2) 0.021(2) 0.019(3) -0.006(2) 0.0095(19) -0.0025(19)
C4 0.024(2) 0.019(2) 0.017(3) -0.003(2) 0.0071(19) 0.0012(19)
C1 0.022(2) 0.020(2) 0.021(3) -0.001(2) 0.0090(19) -0.0006(19)
C2 0.033(2) 0.023(2) 0.016(3) 0.003(2) 0.008(2) 0.001(2)
C6 0.021(2) 0.022(2) 0.019(3) 0.002(2) 0.0044(19) 0.0038(19)
C3 0.028(2) 0.028(3) 0.020(3) 0.005(2) 0.006(2) 0.005(2)
C7 0.024(2) 0.030(3) 0.021(3) 0.000(2) 0.003(2) 0.001(2)
C8 0.027(2) 0.043(3) 0.019(3) 0.003(2) 0.002(2) 0.005(2)

loop_
_atom_type_symbol
_atom_type_description
_atom_type_scat_dispersion_real
_atom_type_scat_dispersion_imag
_atom_type_scat_source
C C 0.0033 0.0016 'International Tables Vol C Tables 4.2.6.8 and 6.1.1.4'
H H 0.0000 0.0000 'International Tables Vol C Tables 4.2.6.8 and 6.1.1.4'
Br Br -0.2901 2.4595 'International Tables Vol C Tables 4.2.6.8 and 6.1.1.4'
I I -0.4742 1.8119 'International Tables Vol C Tables 4.2.6.8 and 6.1.1.4'
N N 0.0061 0.0033 'International Tables Vol C Tables 4.2.6.8 and 6.1.1.4'

loop_
_exptl_crystal_face_index_h
_exptl_crystal_face_index_k
_exptl_crystal_face_index_l
_exptl_crystal_face_perp_dist
_exptl_oxdiff_crystal_face_indexfrac_h
_exptl_oxdiff_crystal_face_indexfrac_k
_exptl_oxdiff_crystal_face_indexfrac_l
_exptl_oxdiff_crystal_face_x
_exptl_oxdiff_crystal_face_y
_exptl_oxdiff_crystal_face_z
6 1 -16 0.0848 5.5309 1.4249 -15.5572 -0.5346 0.5995 -0.5956
-6 0 15 0.0093 -5.8335 -0.3601 15.2081 0.5372 -0.5484 0.6409
6 -15 0 0.0968 5.8876 -14.6405 0.4088 -0.1915 -0.5489 -0.8137
7 11 -2 0.0859 7.2791 10.8625 -2.4719 0.4054 0.5322 -0.7433
-5 10 13 0.0174 -5.3260 10.3694 12.8182 0.7292 -0.0546 0.6821
-8 -7 6 0.0259 -8.0248 -6.6259 5.9404 -0.1473 -0.4889 0.8598
5 -11 -13 0.0487 4.9031 -11.2617 -12.8316 -0.7674 0.0189 -0.6409
6 -3 8 0.1265 6.3229 -2.6399 8.2876 0.5263 -0.3498 -0.7751
-6 -11 11 0.0302 -6.1210 -11.0068 10.6921 0.0224 -0.8072 0.5898
-7 1 -6 0.0581 -7.1029 0.6455 -6.1084 -0.5002 0.1969 0.8432
6 11 -11 0.0617 6.0267 11.0829 -10.8663 -0.0317 0.8155 -0.5778

loop_
_geom_angle_atom_site_label_1
_geom_angle_atom_site_label_2
_geom_angle_atom_site_label_3
_geom_angle
C5 N1 C6 120.4(4)
C1 N1 C5 121.3(4)
C1 N1 C6 118.2(4)
H2A N2 H2B 120.0
C1 N2 H2A 120.0
C1 N2 H2B 120.0
N1 C5 H5 119.4
C4 C5 N1 121.2(5)
C4 C5 H5 119.4
C5 C4 I1 119.3(4)
C5 C4 C3 118.9(4)
C3 C4 I1 121.8(3)
N1 C1 C2 118.1(4)
N2 C1 N1 121.0(4)
N2 C1 C2 120.9(5)
C1 C2 H2 120.0
C3 C2 C1 120.0(5)
C3 C2 H2 120.0
N1 C6 H6A 108.9
N1 C6 H6B 108.9
H6A C6 H6B 107.7
C7 C6 N1 113.6(4)
C7 C6 H6A 108.9
C7 C6 H6B 108.9
C4 C3 H3 119.7
C2 C3 C4 120.5(5)
C2 C3 H3 119.7
C8 C7 C6 177.7(5)
C7 C8 H8 180.0

loop_
_geom_bond_atom_site_label_1
_geom_bond_atom_site_label_2
_geom_bond_distance
I1 C4 2.096(4)
N1 C5 1.379(5)
N1 C1 1.358(6)
N1 C6 1.493(6)
N2 H2A 0.8600
N2 H2B 0.8600
N2 C1 1.324(5)
C5 H5 0.9300
C5 C4 1.347(6)
C4 C3 1.398(7)
C1 C2 1.415(6)
C2 H2 0.9300
C2 C3 1.363(6)
C6 H6A 0.9700
C6 H6B 0.9700
C6 C7 1.459(7)
C3 H3 0.9300
C7 C8 1.171(7)
C8 H8 0.9300

loop_
_geom_torsion_atom_site_label_1
_geom_torsion_atom_site_label_2
_geom_torsion_atom_site_label_3
_geom_torsion_atom_site_label_4
_geom_torsion
I1 C4 C3 C2 179.3(3)
N1 C5 C4 I1 -179.8(3)
N1 C5 C4 C3 0.1(6)
N1 C1 C2 C3 1.0(6)
N1 C6 C7 C8 103(13)
N2 C1 C2 C3 179.5(4)
C5 N1 C1 N2 180.0(4)
C5 N1 C1 C2 -1.5(6)
C5 N1 C6 C7 2.4(6)
C5 C4 C3 C2 -0.6(7)
C1 N1 C5 C4 1.0(6)
C1 N1 C6 C7 -173.8(4)
C1 C2 C3 C4 0.1(7)
C6 N1 C5 C4 -175.2(4)
C6 N1 C1 N2 -3.8(6)
C6 N1 C1 C2 174.7(4)
